data_7021108
loop_
_publ_author_name
'Chen, Hui'
'Ma, Cheng-Bing'
'Hu, Ming-Qiang'
'Wen, Hui-Min'
'Cui, Hong-Hua'
'Liu, Jin-Ying'
'Song, Xiao-Wei'
'Chen, Chang-Neng'

_publ_section_title
;
 Octanuclear Mn(III)6Mn(II)Ln (Ln = Gd, Dy and Er) clusters with a novel
 core topology: syntheses, structures, and magnetic properties.
;
_journal_issue 14
_journal_name_full 'Dalton transactions (Cambridge, England : 2003)'
_journal_page_first 4908
_journal_page_last 4914
_journal_paper_doi 10.1039/c2dt32739b
_journal_volume 42
_journal_year 2013
_chemical_formula_sum 'C63 H128.5 Gd Mn7 N6.5 O34'
_chemical_formula_weight 2063.05
_chemical_name_systematic
;
?
;
_space_group_IT_number 2
_symmetry_cell_setting triclinic
_symmetry_space_group_name_Hall '-P 1'
_symmetry_space_group_name_H-M 'P -1'
_atom_sites_solution_hydrogens geom
_atom_sites_solution_primary direct
_atom_sites_solution_secondary difmap
_audit_creation_method SHELXL-97
_cell_angle_alpha 97.522(2)
_cell_angle_beta 91.442(2)
_cell_angle_gamma 117.355(2)
_cell_formula_units_Z 2
_cell_length_a 15.953(3)
_cell_length_b 16.180(3)
_cell_length_c 19.858(4)
_cell_measurement_reflns_used 13988
_cell_measurement_temperature 113.1500
_cell_measurement_theta_max 27.4855
_cell_measurement_theta_min 2.5417
_cell_volume 4492.1(15)
_computing_cell_refinement 'Bruker XSCANS'
_computing_data_collection 'Bruker XSCANS'
_computing_data_reduction 'Bruker SHELXTL'
_computing_molecular_graphics 'Bruker SHELXTL'
_computing_publication_material 'Bruker SHELXTL'
_computing_structure_refinement 'SHELXL-97 (Sheldrick, 2008)'
_computing_structure_solution 'SHELXS-97 (Sheldrick, 2008)'
_diffrn_ambient_temperature 113.1500
_diffrn_detector_area_resol_mean 28.5714
_diffrn_measured_fraction_theta_full 0.989
_diffrn_measured_fraction_theta_max 0.989
_diffrn_measurement_device_type 'Saturn724+ (2x2 bin mode)'
_diffrn_measurement_method CCD_Profile_fitting
_diffrn_radiation_monochromator graphite
_diffrn_radiation_source 'fine-focus sealed tube'
_diffrn_radiation_type MoK\a
_diffrn_radiation_wavelength 0.71073
_diffrn_reflns_av_R_equivalents 0.0295
_diffrn_reflns_av_sigmaI/netI 0.0353
_diffrn_reflns_limit_h_max 20
_diffrn_reflns_limit_h_min -20
_diffrn_reflns_limit_k_max 20
_diffrn_reflns_limit_k_min -20
_diffrn_reflns_limit_l_max 25
_diffrn_reflns_limit_l_min -25
_diffrn_reflns_number 53704
_diffrn_reflns_theta_full 27.49
_diffrn_reflns_theta_max 27.49
_diffrn_reflns_theta_min 2.33
_exptl_absorpt_coefficient_mu 1.758
_exptl_absorpt_correction_T_max 1.0000
_exptl_absorpt_correction_T_min 0.8309
_exptl_absorpt_correction_type multi-scan
_exptl_absorpt_process_details 'CrystalClear (Rigaku Inc., 2007)'
_exptl_crystal_colour black
_exptl_crystal_density_diffrn 1.523
_exptl_crystal_density_method 'not measured'
_exptl_crystal_description Prism
_exptl_crystal_F_000 2124
_exptl_crystal_size_max 0.6700
_exptl_crystal_size_mid 0.2500
_exptl_crystal_size_min 0.2000
_refine_diff_density_max 1.268
_refine_diff_density_min -1.292
_refine_diff_density_rms 0.088
_refine_ls_extinction_method none
_refine_ls_goodness_of_fit_ref 1.017
_refine_ls_hydrogen_treatment mixed
_refine_ls_matrix_type full
_refine_ls_number_parameters 1047
_refine_ls_number_reflns 20399
_refine_ls_number_restraints 56
_refine_ls_restrained_S_all 1.027
_refine_ls_R_factor_all 0.0390
_refine_ls_R_factor_gt 0.0359
_refine_ls_shift/su_max 0.001
_refine_ls_shift/su_mean 0.000
_refine_ls_structure_factor_coef Fsqd
_refine_ls_weighting_details 'calc w=1/[\s^2^(Fo^2^)+(0.0480P)^2^+5.2238P] where P=(Fo^2^+2Fc^2^)/3'
_refine_ls_weighting_scheme calc
_refine_ls_wR_factor_gt 0.0906
_refine_ls_wR_factor_ref 0.0930
_reflns_number_gt 19071
_reflns_number_total 20399
_reflns_threshold_expression >2sigma(I)
_cod_data_source_file c2dt32739b.txt
_cod_data_source_block 1
_cod_depositor_comments
;
The following automatic conversions were performed:

'_exptl_absorpt_correction_type' value 'Multi-scan' changed to
'multi-scan' according to
/home/saulius/struct/CIF-dictionaries/cif_core.dic dictionary named
'cif_core.dic' version 2.4.2 from 2011-04-26.

Automatic conversion script
Id: cif_fix_values 1891 2012-01-12 08:04:46Z andrius 
;
_cod_original_sg_symbol_H-M P-1
_cod_original_formula_sum 'C63 H128.50 Gd Mn7 N6.50 O34'
_cod_database_code 7021108

loop_
_symmetry_equiv_pos_as_xyz
'x, y, z'
'-x, -y, -z'

loop_
_atom_site_label
_atom_site_type_symbol
_atom_site_fract_x
_atom_site_fract_y
_atom_site_fract_z
_atom_site_U_iso_or_equiv
_atom_site_adp_type
_atom_site_occupancy
_atom_site_symmetry_multiplicity
_atom_site_calc_flag
_atom_site_refinement_flags
_atom_site_disorder_assembly
_atom_site_disorder_group
Gd1 Gd 0.004082(9) 0.220568(9) 0.219388(6) 0.01782(4) Uani 1 1 d . . .
Mn1 Mn 0.04293(3) 0.02650(3) 0.216162(19) 0.01766(8) Uani 1 1 d . . .
Mn2 Mn 0.29854(3) 0.11451(3) 0.204433(19) 0.01620(8) Uani 1 1 d . . .
Mn3 Mn 0.42685(3) 0.19048(3) 0.35108(2) 0.02078(9) Uani 1 1 d U . .
Mn4 Mn 0.39295(3) 0.32232(3) 0.19686(2) 0.01707(8) Uani 1 1 d . . .
Mn5 Mn 0.24193(3) 0.25586(3) 0.283658(19) 0.01481(8) Uani 1 1 d . . .
Mn6 Mn 0.40787(3) 0.49312(3) 0.31366(2) 0.01794(8) Uani 1 1 d . . .
Mn7 Mn 0.15840(3) 0.38740(3) 0.34787(2) 0.01931(9) Uani 1 1 d . B .
O1 O -0.13048(15) 0.18556(17) 0.14843(11) 0.0321(5) Uani 1 1 d . . .
O2 O -0.1009(2) 0.2141(3) 0.04373(14) 0.0762(12) Uani 1 1 d . . .
O3 O -0.11316(14) 0.10373(14) 0.27010(10) 0.0260(4) Uani 1 1 d . . .
O4 O -0.09701(15) -0.02711(15) 0.25276(11) 0.0292(5) Uani 1 1 d . . .
O5 O 0.01208(13) 0.08983(13) 0.15424(9) 0.0211(4) Uani 1 1 d . . .
O6 O 0.17075(13) 0.03057(13) 0.17510(9) 0.0204(4) Uani 1 1 d . . .
O7 O 0.06409(15) -0.04120(14) 0.28210(10) 0.0246(4) Uani 1 1 d . . .
O8 O 0.0810(2) 0.05678(16) 0.37825(11) 0.0389(6) Uani 1 1 d . . .
O9 O 0.32375(15) 0.00942(14) 0.21048(10) 0.0253(4) Uani 1 1 d . . .
O10 O 0.39838(16) 0.04538(15) 0.31501(10) 0.0281(4) Uani 1 1 d . . .
O11 O 0.33676(14) 0.11686(13) 0.10144(9) 0.0220(4) Uani 1 1 d . . .
O12 O 0.40413(14) 0.27310(13) 0.10382(9) 0.0218(4) Uani 1 1 d . . .
O13 O 0.42766(13) 0.20991(13) 0.23707(9) 0.0190(4) Uani 1 1 d . . .
O14 O 0.49828(14) 0.34182(14) 0.39490(10) 0.0254(4) Uani 1 1 d . . .
O15 O 0.52619(14) 0.41275(14) 0.19861(11) 0.0272(4) Uani 1 1 d . . .
O16 O 0.54251(16) 0.54200(15) 0.26440(13) 0.0360(5) Uani 1 1 d . . .
O17 O 0.46289(15) 0.48207(14) 0.39416(10) 0.0269(4) Uani 1 1 d . . .
O18 O 0.28055(14) 0.49216(13) 0.35983(11) 0.0243(4) Uani 1 1 d . . .
O19 O 0.35707(17) 0.51925(15) 0.23197(10) 0.0295(5) Uani 1 1 d . . .
O20 O 0.34377(16) 0.40754(14) 0.14693(10) 0.0270(4) Uani 1 1 d . . .
O21 O 0.21988(14) 0.30839(14) 0.36861(9) 0.0224(4) Uani 1 1 d . B .
O22 O 0.03552(13) 0.28309(13) 0.33742(9) 0.0216(4) Uani 1 1 d . B .
O23 O 0.10293(15) 0.46652(14) 0.32527(12) 0.0296(5) Uani 1 1 d . . .
O24 O 0.00226(15) 0.37111(15) 0.23499(11) 0.0289(4) Uani 1 1 d . . .
O25 O 0.16828(13) 0.32470(13) 0.24735(9) 0.0206(4) Uani 1 1 d . . .
O26 O 0.09865(13) 0.14755(13) 0.27351(9) 0.0193(4) Uani 1 1 d . . .
O27 O 0.27024(12) 0.21758(12) 0.19756(9) 0.0162(3) Uani 1 1 d . . .
O28 O 0.28612(13) 0.16508(13) 0.31813(10) 0.0216(4) Uani 1 1 d . . .
O29 O 0.36940(13) 0.36526(12) 0.28217(9) 0.0181(4) Uani 1 1 d . . .
O30 O 0.3577(3) 0.1484(2) 0.45128(15) 0.0662(9) Uani 1 1 d U . .
O31 O 0.4942(3) 0.1661(2) 0.45076(15) 0.0641(9) Uani 1 1 d U . .
O32 O 0.4198(3) 0.1229(2) 0.53732(16) 0.0687(9) Uani 1 1 d U . .
O33 O 0.06424(17) 0.27793(17) 0.11463(11) 0.0300(5) Uani 1 1 d . . .
H33D H 0.0186 0.2634 0.0856 0.045 Uiso 1 1 calc R . .
O34 O 0.19039(17) 0.21745(19) 0.06848(11) 0.0300(5) Uani 1 1 d . . .
N1 N -0.01872(17) -0.08949(17) 0.13587(12) 0.0246(5) Uani 1 1 d . . .
N2 N 0.42421(14) 0.14735(13) 0.47351(9) 0.0092(3) Uiso 1 1 d U . .
N3 N 0.58611(17) 0.24511(17) 0.32799(12) 0.0247(5) Uani 1 1 d . . .
N4 N 0.46536(17) 0.63614(16) 0.36046(12) 0.0233(5) Uani 1 1 d . . .
N5 N 0.13542(19) 0.37710(19) 0.46058(13) 0.0291(5) Uani 1 1 d U . .
N6 N 0.2164(4) -0.2664(4) 0.4943(3) 0.0967(18) Uani 1 1 d D . .
C1 C -0.1526(3) 0.1984(3) 0.09036(17) 0.0414(9) Uani 1 1 d . . .
C2 C -0.2496(3) 0.1957(3) 0.07845(18) 0.0448(9) Uani 1 1 d . . .
C3 C -0.2340(4) 0.2960(4) 0.1009(3) 0.0664(14) Uani 1 1 d . . .
H3A H -0.2943 0.2977 0.0941 0.100 Uiso 1 1 calc R . .
H3B H -0.1878 0.3384 0.0736 0.100 Uiso 1 1 calc R . .
H3C H -0.2101 0.3162 0.1493 0.100 Uiso 1 1 calc R . .
C4 C -0.3218(3) 0.1302(4) 0.1217(2) 0.0574(12) Uani 1 1 d . . .
H4A H -0.3829 0.1296 0.1132 0.086 Uiso 1 1 calc R . .
H4B H -0.2990 0.1529 0.1701 0.086 Uiso 1 1 calc R . .
H4C H -0.3297 0.0662 0.1093 0.086 Uiso 1 1 calc R . .
C5 C -0.2850(3) 0.1652(3) 0.00230(19) 0.0523(11) Uani 1 1 d . . .
H5A H -0.3468 0.1638 -0.0049 0.078 Uiso 1 1 calc R . .
H5B H -0.2915 0.1023 -0.0130 0.078 Uiso 1 1 calc R . .
H5C H -0.2395 0.2102 -0.0239 0.078 Uiso 1 1 calc R . .
C6 C -0.1407(2) 0.0180(2) 0.27301(14) 0.0230(6) Uani 1 1 d . . .
C7 C -0.2361(2) -0.0380(2) 0.30138(15) 0.0263(6) Uani 1 1 d . . .
C8 C -0.2685(3) 0.0268(3) 0.3409(3) 0.0648(14) Uani 1 1 d . . .
H8A H -0.3294 -0.0110 0.3581 0.097 Uiso 1 1 calc R . .
H8B H -0.2759 0.0669 0.3108 0.097 Uiso 1 1 calc R . .
H8C H -0.2213 0.0663 0.3793 0.097 Uiso 1 1 calc R . .
C9 C -0.3064(3) -0.0984(3) 0.23960(19) 0.0501(10) Uani 1 1 d . . .
H9A H -0.3689 -0.1360 0.2548 0.075 Uiso 1 1 calc R . .
H9B H -0.2845 -0.1406 0.2153 0.075 Uiso 1 1 calc R . .
H9C H -0.3110 -0.0575 0.2090 0.075 Uiso 1 1 calc R . .
C10 C -0.2269(3) -0.1027(3) 0.3475(2) 0.0467(9) Uani 1 1 d . . .
H10A H -0.2878 -0.1386 0.3654 0.070 Uiso 1 1 calc R . .
H10B H -0.1784 -0.0645 0.3856 0.070 Uiso 1 1 calc R . .
H10C H -0.2085 -0.1464 0.3212 0.070 Uiso 1 1 calc R . .
C11 C -0.0358(2) 0.0361(2) 0.09006(14) 0.0296(6) Uani 1 1 d . . .
H11A H 0.0101 0.0475 0.0554 0.036 Uiso 1 1 calc R . .
H11B H -0.0832 0.0552 0.0753 0.036 Uiso 1 1 calc R . .
C12 C -0.0850(2) -0.0681(2) 0.09668(16) 0.0314(7) Uani 1 1 d . . .
H12A H -0.1428 -0.0830 0.1206 0.038 Uiso 1 1 calc R . .
H12B H -0.1041 -0.1071 0.0508 0.038 Uiso 1 1 calc R . .
C13 C -0.0711(2) -0.1816(2) 0.15934(18) 0.0361(7) Uani 1 1 d . . .
H13A H -0.0979 -0.2319 0.1197 0.054 Uiso 1 1 calc R . .
H13B H -0.1225 -0.1814 0.1853 0.054 Uiso 1 1 calc R . .
H13C H -0.0278 -0.1923 0.1885 0.054 Uiso 1 1 calc R . .
C14 C 0.0570(2) -0.0905(2) 0.09347(15) 0.0299(7) Uani 1 1 d . . .
H14A H 0.0691 -0.0473 0.0598 0.036 Uiso 1 1 calc R . .
H14B H 0.0357 -0.1549 0.0682 0.036 Uiso 1 1 calc R . .
C15 C 0.1466(2) -0.0604(2) 0.13818(15) 0.0266(6) Uani 1 1 d . . .
H15A H 0.1365 -0.1057 0.1700 0.032 Uiso 1 1 calc R . .
H15B H 0.1980 -0.0575 0.1101 0.032 Uiso 1 1 calc R . .
C16 C 0.0731(2) -0.0186(2) 0.34788(14) 0.0248(6) Uani 1 1 d . . .
C17 C 0.0748(2) -0.0940(2) 0.38665(16) 0.0305(6) Uani 1 1 d . . .
C18 C -0.0226(3) -0.1809(3) 0.3730(2) 0.0532(11) Uani 1 1 d . . .
H18A H -0.0228 -0.2299 0.3973 0.080 Uiso 1 1 calc R . .
H18B H -0.0364 -0.2047 0.3239 0.080 Uiso 1 1 calc R . .
H18C H -0.0710 -0.1638 0.3889 0.080 Uiso 1 1 calc R . .
C19 C 0.1498(3) -0.1200(3) 0.3600(2) 0.0521(10) Uani 1 1 d . . .
H19A H 0.1514 -0.1683 0.3843 0.078 Uiso 1 1 calc R . .
H19B H 0.2120 -0.0639 0.3675 0.078 Uiso 1 1 calc R . .
H19C H 0.1341 -0.1446 0.3111 0.078 Uiso 1 1 calc R . .
C20 C 0.0992(4) -0.0564(3) 0.46323(19) 0.0572(12) Uani 1 1 d . . .
H20A H 0.1000 -0.1053 0.4872 0.086 Uiso 1 1 calc R . .
H20B H 0.0514 -0.0391 0.4804 0.086 Uiso 1 1 calc R . .
H20C H 0.1617 -0.0008 0.4710 0.086 Uiso 1 1 calc R . .
C21 C 0.3650(2) -0.0070(2) 0.25916(15) 0.0248(6) Uani 1 1 d . . .
C22 C 0.3747(3) -0.0974(2) 0.24290(17) 0.0362(8) Uani 1 1 d . . .
C23 C 0.2834(3) -0.1780(3) 0.2075(3) 0.0550(11) Uani 1 1 d . . .
H23A H 0.2331 -0.1918 0.2382 0.082 Uiso 1 1 calc R . .
H23B H 0.2923 -0.2340 0.1953 0.082 Uiso 1 1 calc R . .
H23C H 0.2656 -0.1606 0.1661 0.082 Uiso 1 1 calc R . .
C24 C 0.4517(3) -0.0779(3) 0.1948(3) 0.0589(12) Uani 1 1 d . . .
H24A H 0.4599 -0.1343 0.1833 0.088 Uiso 1 1 calc R . .
H24B H 0.5114 -0.0255 0.2171 0.088 Uiso 1 1 calc R . .
H24C H 0.4335 -0.0614 0.1531 0.088 Uiso 1 1 calc R . .
C25 C 0.4009(6) -0.1225(4) 0.3085(2) 0.104(3) Uani 1 1 d . . .
H25A H 0.3500 -0.1352 0.3385 0.156 Uiso 1 1 calc R . .
H25B H 0.4600 -0.0698 0.3314 0.156 Uiso 1 1 calc R . .
H25C H 0.4097 -0.1787 0.2978 0.156 Uiso 1 1 calc R . .
C26 C 0.37256(18) 0.18831(19) 0.07362(13) 0.0189(5) Uani 1 1 d . . .
C27 C 0.3839(2) 0.1758(2) -0.00272(14) 0.0278(6) Uani 1 1 d . . .
C28 C 0.3000(4) 0.0824(3) -0.03546(19) 0.0659(14) Uani 1 1 d . . .
H28A H 0.3050 0.0717 -0.0846 0.099 Uiso 1 1 calc R . .
H28B H 0.2407 0.0848 -0.0279 0.099 Uiso 1 1 calc R . .
H28C H 0.3007 0.0308 -0.0149 0.099 Uiso 1 1 calc R . .
C29 C 0.3819(3) 0.2539(3) -0.03590(17) 0.0421(8) Uani 1 1 d . . .
H29A H 0.3891 0.2433 -0.0847 0.063 Uiso 1 1 calc R . .
H29B H 0.4340 0.3146 -0.0144 0.063 Uiso 1 1 calc R . .
H29C H 0.3213 0.2544 -0.0302 0.063 Uiso 1 1 calc R . .
C30 C 0.4766(4) 0.1731(5) -0.0093(2) 0.0702(16) Uani 1 1 d . . .
H30A H 0.4867 0.1647 -0.0577 0.105 Uiso 1 1 calc R . .
H30B H 0.4748 0.1204 0.0111 0.105 Uiso 1 1 calc R . .
H30C H 0.5287 0.2323 0.0143 0.105 Uiso 1 1 calc R . .
C31 C 0.50871(19) 0.2056(2) 0.21060(14) 0.0231(6) Uani 1 1 d . . .
H31A H 0.5168 0.2245 0.1648 0.028 Uiso 1 1 calc R . .
H31B H 0.5002 0.1405 0.2066 0.028 Uiso 1 1 calc R . .
C32 C 0.5950(2) 0.2724(2) 0.25966(15) 0.0264(6) Uani 1 1 d . . .
H32B H 0.6523 0.2723 0.2417 0.032 Uiso 1 1 calc R . .
H32C H 0.6029 0.3372 0.2630 0.032 Uiso 1 1 calc R . .
C33 C 0.6213(2) 0.1753(2) 0.33163(17) 0.0348(7) Uani 1 1 d . . .
H33B H 0.6876 0.2025 0.3215 0.052 Uiso 1 1 calc R . .
H33C H 0.5829 0.1186 0.2982 0.052 Uiso 1 1 calc R . .
H33A H 0.6166 0.1586 0.3776 0.052 Uiso 1 1 calc R . .
C34 C 0.6406(2) 0.3272(2) 0.38182(16) 0.0303(7) Uani 1 1 d . . .
H34A H 0.7068 0.3614 0.3705 0.036 Uiso 1 1 calc R . .
H34B H 0.6417 0.3051 0.4258 0.036 Uiso 1 1 calc R . .
C35 C 0.5975(2) 0.3940(2) 0.38906(17) 0.0310(7) Uani 1 1 d . . .
H35A H 0.6285 0.4424 0.4301 0.037 Uiso 1 1 calc R . .
H35B H 0.6078 0.4263 0.3487 0.037 Uiso 1 1 calc R . .
C36 C 0.57217(19) 0.49960(19) 0.22390(14) 0.0217(5) Uani 1 1 d . . .
C37 C 0.6700(2) 0.5547(2) 0.19851(16) 0.0266(6) Uani 1 1 d . . .
C38 C 0.7046(2) 0.4894(3) 0.1607(2) 0.0420(8) Uani 1 1 d . . .
H38A H 0.7125 0.4509 0.1921 0.063 Uiso 1 1 calc R . .
H38B H 0.7654 0.5271 0.1434 0.063 Uiso 1 1 calc R . .
H38C H 0.6579 0.4481 0.1224 0.063 Uiso 1 1 calc R . .
C39 C 0.7415(2) 0.6183(3) 0.2591(2) 0.0447(9) Uani 1 1 d . . .
H39A H 0.7492 0.5794 0.2901 0.067 Uiso 1 1 calc R . .
H39B H 0.7184 0.6594 0.2834 0.067 Uiso 1 1 calc R . .
H39C H 0.8027 0.6570 0.2426 0.067 Uiso 1 1 calc R . .
C40 C 0.6575(3) 0.6148(3) 0.1494(2) 0.0489(10) Uani 1 1 d . . .
H40A H 0.6354 0.6568 0.1737 0.073 Uiso 1 1 calc R . .
H40B H 0.6107 0.5734 0.1112 0.073 Uiso 1 1 calc R . .
H40C H 0.7183 0.6525 0.1321 0.073 Uiso 1 1 calc R . .
C41 C 0.5196(3) 0.5659(2) 0.44014(18) 0.0406(9) Uani 1 1 d . . .
H41A H 0.5766 0.5637 0.4587 0.049 Uiso 1 1 calc R . .
H41B H 0.4834 0.5713 0.4787 0.049 Uiso 1 1 calc R . .
C42 C 0.5492(2) 0.6500(2) 0.40486(19) 0.0378(8) Uani 1 1 d . . .
H42A H 0.5714 0.7081 0.4389 0.045 Uiso 1 1 calc R . .
H42B H 0.6017 0.6565 0.3769 0.045 Uiso 1 1 calc R . .
C43 C 0.4976(3) 0.7044(2) 0.31269(18) 0.0385(8) Uani 1 1 d . . .
H43A H 0.5229 0.7684 0.3382 0.058 Uiso 1 1 calc R . .
H43B H 0.4440 0.6917 0.2804 0.058 Uiso 1 1 calc R . .
H43C H 0.5473 0.6986 0.2877 0.058 Uiso 1 1 calc R . .
C44 C 0.3942(2) 0.6491(2) 0.40177(17) 0.0306(7) Uani 1 1 d . . .
H44A H 0.4079 0.7159 0.4074 0.037 Uiso 1 1 calc R . .
H44B H 0.3989 0.6331 0.4477 0.037 Uiso 1 1 calc R . .
C45 C 0.2957(2) 0.5874(2) 0.36764(18) 0.0322(7) Uani 1 1 d . . .
H45A H 0.2486 0.5948 0.3960 0.039 Uiso 1 1 calc R . .
H45B H 0.2892 0.6048 0.3225 0.039 Uiso 1 1 calc R . .
C46 C 0.3396(2) 0.4810(2) 0.16969(14) 0.0219(5) Uani 1 1 d . . .
C47 C 0.3080(2) 0.5299(2) 0.12063(15) 0.0300(6) Uani 1 1 d . . .
C48 C 0.2859(4) 0.4760(3) 0.04800(19) 0.0629(14) Uani 1 1 d . . .
H48A H 0.2348 0.4117 0.0470 0.094 Uiso 1 1 calc R . .
H48B H 0.3427 0.4736 0.0327 0.094 Uiso 1 1 calc R . .
H48C H 0.2658 0.5081 0.0176 0.094 Uiso 1 1 calc R . .
C49 C 0.2186(3) 0.5329(3) 0.1445(2) 0.0442(9) Uani 1 1 d . . .
H49A H 0.1673 0.4684 0.1420 0.066 Uiso 1 1 calc R . .
H49B H 0.1995 0.5666 0.1150 0.066 Uiso 1 1 calc R . .
H49C H 0.2319 0.5656 0.1917 0.066 Uiso 1 1 calc R . .
C50 C 0.3875(3) 0.6308(3) 0.1243(2) 0.0544(11) Uani 1 1 d . . .
H50A H 0.4003 0.6639 0.1714 0.082 Uiso 1 1 calc R . .
H50B H 0.3681 0.6639 0.0944 0.082 Uiso 1 1 calc R . .
H50C H 0.4450 0.6294 0.1095 0.082 Uiso 1 1 calc R . .
C51 C 0.2382(3) 0.3028(3) 0.43582(16) 0.0483(10) Uani 1 1 d U . .
H51A H 0.3063 0.3208 0.4445 0.058 Uiso 1 1 calc R A 1
H51B H 0.2012 0.2366 0.4430 0.058 Uiso 1 1 calc R A 1
C52 C 0.2155(7) 0.3621(8) 0.4844(3) 0.0378(18) Uani 0.656(18) 1 d PU B 1
H52A H 0.2725 0.4243 0.4963 0.045 Uiso 0.656(18) 1 calc PR B 1
H52B H 0.2002 0.3338 0.5266 0.045 Uiso 0.656(18) 1 calc PR B 1
C52' C 0.1730(10) 0.3124(12) 0.4821(5) 0.031(3) Uani 0.344(18) 1 d P B 2
H52C H 0.2059 0.3381 0.5287 0.037 Uiso 0.344(18) 1 calc PR B 2
H52D H 0.1191 0.2494 0.4832 0.037 Uiso 0.344(18) 1 calc PR B 2
C53 C 0.1527(4) 0.4659(3) 0.5017(2) 0.0621(13) Uani 1 1 d . B .
H53A H 0.1416 0.4566 0.5491 0.093 Uiso 1 1 calc R . .
H53B H 0.1097 0.4875 0.4837 0.093 Uiso 1 1 calc R . .
H53C H 0.2185 0.5133 0.4999 0.093 Uiso 1 1 calc R . .
C54 C 0.0364(3) 0.3060(4) 0.45780(19) 0.0699(16) Uani 1 1 d . B .
H54A H 0.0343 0.2537 0.4797 0.084 Uiso 1 1 calc R . .
H54B H 0.0028 0.3344 0.4857 0.084 Uiso 1 1 calc R . .
C55 C -0.0135(3) 0.2683(5) 0.39436(19) 0.085(2) Uani 1 1 d . . .
H55A H -0.0508 0.1993 0.3928 0.102 Uiso 1 1 calc R B .
H55B H -0.0595 0.2930 0.3905 0.102 Uiso 1 1 calc R . .
C56 C 0.0353(2) 0.4432(2) 0.27860(16) 0.0272(6) Uani 1 1 d . . .
C57 C -0.0075(3) 0.5112(3) 0.2791(2) 0.0425(9) Uani 1 1 d . . .
C58 C -0.1080(3) 0.4581(4) 0.3006(2) 0.0589(12) Uani 1 1 d . . .
H58A H -0.1043 0.4452 0.3471 0.088 Uiso 1 1 calc R . .
H58B H -0.1434 0.3985 0.2693 0.088 Uiso 1 1 calc R . .
H58C H -0.1404 0.4968 0.2991 0.088 Uiso 1 1 calc R . .
C59 C -0.0152(3) 0.5309(3) 0.2067(3) 0.0619(12) Uani 1 1 d . . .
H59A H 0.0485 0.5643 0.1921 0.093 Uiso 1 1 calc R . .
H59B H -0.0474 0.5698 0.2059 0.093 Uiso 1 1 calc R . .
H59C H -0.0516 0.4711 0.1758 0.093 Uiso 1 1 calc R . .
C60 C 0.0494(4) 0.6009(4) 0.3292(4) 0.100(3) Uani 1 1 d . . .
H60A H 0.1133 0.6347 0.3151 0.149 Uiso 1 1 calc R . .
H60B H 0.0535 0.5853 0.3748 0.149 Uiso 1 1 calc R . .
H60C H 0.0182 0.6410 0.3303 0.149 Uiso 1 1 calc R . .
C61 C 0.3520(5) -0.0987(4) 0.4919(3) 0.0678(14) Uani 1 1 d D . .
C62 C 0.2760(5) -0.1919(4) 0.4930(2) 0.0711(16) Uani 1 1 d D . .
H33E H 0.105(3) 0.264(3) 0.105(2) 0.058(14) Uiso 1 1 d . . .
H34D H 0.237(4) 0.265(4) 0.069(2) 0.058(15) Uiso 1 1 d . . .
H34C H 0.199(3) 0.194(3) 0.101(2) 0.052(13) Uiso 1 1 d . . .
H61A H 0.416(5) -0.090(5) 0.485(4) 0.13(3) Uiso 1 1 d . . .
H61B H 0.362(5) -0.056(5) 0.532(4) 0.12(2) Uiso 1 1 d . . .
H61C H 0.336(4) -0.072(4) 0.453(3) 0.10(2) Uiso 1 1 d . . .
C64 C 0.0241(16) 0.3917(16) -0.0426(10) 0.158(4) Uani 0.50 1 d PDU . .
C63 C -0.0113(17) 0.4458(15) -0.0018(10) 0.159(4) Uani 0.50 1 d PDU . .
N7 N 0.0822(13) 0.3799(13) -0.0716(8) 0.159(4) Uani 0.50 1 d PDU . .

loop_
_atom_site_aniso_label
_atom_site_aniso_U_11
_atom_site_aniso_U_22
_atom_site_aniso_U_33
_atom_site_aniso_U_23
_atom_site_aniso_U_13
_atom_site_aniso_U_12
Gd1 0.01521(7) 0.02027(7) 0.01821(7) 0.00103(5) 0.00094(5) 0.00904(5)
Mn1 0.0179(2) 0.01554(18) 0.01751(18) -0.00031(14) 0.00143(15) 0.00683(16)
Mn2 0.01564(19) 0.01449(18) 0.01856(18) 0.00014(14) 0.00079(14) 0.00778(15)
Mn3 0.0208(2) 0.0240(2) 0.01992(19) -0.00008(16) -0.00095(15) 0.01356(17)
Mn4 0.01478(19) 0.01533(18) 0.01919(18) -0.00001(14) 0.00219(14) 0.00609(15)
Mn5 0.01390(18) 0.01360(18) 0.01643(17) -0.00038(14) 0.00059(14) 0.00676(15)
Mn6 0.0194(2) 0.01376(18) 0.02020(19) 0.00007(15) 0.00011(15) 0.00810(16)
Mn7 0.01656(19) 0.01766(19) 0.02298(19) -0.00147(15) 0.00136(15) 0.00862(16)
O1 0.0262(11) 0.0485(14) 0.0268(10) 0.0000(9) -0.0039(9) 0.0237(10)
O2 0.0553(19) 0.173(4) 0.0360(15) 0.0311(19) 0.0120(13) 0.079(2)
O3 0.0216(10) 0.0241(10) 0.0289(10) 0.0018(8) 0.0057(8) 0.0083(8)
O4 0.0241(11) 0.0249(10) 0.0369(11) 0.0030(9) 0.0097(9) 0.0103(9)
O5 0.0210(10) 0.0233(10) 0.0178(9) -0.0008(7) -0.0009(7) 0.0105(8)
O6 0.0190(9) 0.0150(9) 0.0236(9) -0.0040(7) 0.0021(7) 0.0066(7)
O7 0.0311(11) 0.0222(10) 0.0236(9) 0.0047(8) 0.0046(8) 0.0146(9)
O8 0.0674(17) 0.0266(11) 0.0218(10) 0.0037(9) 0.0068(10) 0.0212(12)
O9 0.0306(11) 0.0211(10) 0.0274(10) 0.0011(8) -0.0010(8) 0.0157(9)
O10 0.0364(12) 0.0260(10) 0.0262(10) 0.0021(8) 0.0018(9) 0.0186(9)
O11 0.0245(10) 0.0207(9) 0.0210(9) 0.0015(7) 0.0039(8) 0.0109(8)
O12 0.0218(10) 0.0197(9) 0.0215(9) 0.0016(7) 0.0040(7) 0.0081(8)
O13 0.0147(9) 0.0230(9) 0.0204(9) -0.0006(7) 0.0016(7) 0.0107(8)
O14 0.0229(10) 0.0230(10) 0.0305(10) -0.0001(8) -0.0004(8) 0.0123(8)
O15 0.0178(10) 0.0206(10) 0.0359(11) -0.0031(8) 0.0055(8) 0.0045(8)
O16 0.0300(12) 0.0206(10) 0.0504(14) -0.0017(10) 0.0161(10) 0.0073(9)
O17 0.0339(12) 0.0218(10) 0.0251(10) -0.0044(8) -0.0092(8) 0.0158(9)
O18 0.0192(10) 0.0170(9) 0.0349(11) -0.0026(8) -0.0003(8) 0.0087(8)
O19 0.0456(13) 0.0248(10) 0.0255(10) 0.0039(8) -0.0001(9) 0.0229(10)
O20 0.0377(12) 0.0233(10) 0.0244(10) 0.0035(8) 0.0017(9) 0.0181(9)
O21 0.0265(10) 0.0253(10) 0.0181(9) -0.0007(7) 0.0004(7) 0.0156(8)
O22 0.0188(9) 0.0201(9) 0.0214(9) 0.0008(7) 0.0036(7) 0.0058(8)
O23 0.0243(11) 0.0233(10) 0.0436(12) -0.0001(9) -0.0016(9) 0.0146(9)
O24 0.0323(12) 0.0279(11) 0.0313(11) 0.0011(9) -0.0004(9) 0.0194(9)
O25 0.0182(9) 0.0210(9) 0.0228(9) 0.0038(7) 0.0042(7) 0.0091(8)
O26 0.0219(10) 0.0169(9) 0.0183(8) -0.0008(7) 0.0003(7) 0.0094(8)
O27 0.0152(9) 0.0154(8) 0.0174(8) 0.0003(7) 0.0007(7) 0.0074(7)
O28 0.0193(9) 0.0234(10) 0.0230(9) 0.0043(8) 0.0007(7) 0.0108(8)
O29 0.0174(9) 0.0152(8) 0.0202(9) -0.0001(7) 0.0010(7) 0.0070(7)
O30 0.079(2) 0.065(2) 0.0418(14) 0.0116(13) 0.0232(14) 0.0219(17)
O31 0.091(2) 0.0620(19) 0.0442(15) 0.0087(14) -0.0183(15) 0.0405(18)
O32 0.089(3) 0.063(2) 0.0545(18) 0.0171(16) 0.0078(17) 0.0341(19)
O33 0.0320(12) 0.0434(13) 0.0280(11) 0.0133(9) 0.0105(9) 0.0265(11)
O34 0.0264(12) 0.0427(14) 0.0248(11) 0.0036(10) 0.0005(9) 0.0200(11)
N1 0.0188(12) 0.0207(12) 0.0265(12) -0.0038(9) 0.0017(9) 0.0047(9)
N3 0.0232(12) 0.0278(12) 0.0262(12) -0.0008(10) -0.0026(9) 0.0163(10)
N4 0.0218(12) 0.0172(11) 0.0300(12) 0.0005(9) 0.0015(10) 0.0092(9)
N5 0.0283(13) 0.0345(14) 0.0239(12) -0.0051(10) 0.0008(10) 0.0168(11)
N6 0.117(5) 0.082(4) 0.092(4) -0.018(3) -0.041(3) 0.057(3)
C1 0.0352(19) 0.073(3) 0.0280(16) 0.0027(16) 0.0013(14) 0.0374(19)
C2 0.040(2) 0.076(3) 0.0323(17) -0.0054(17) -0.0048(15) 0.044(2)
C3 0.063(3) 0.081(3) 0.064(3) -0.021(2) -0.015(2) 0.051(3)
C4 0.039(2) 0.102(4) 0.040(2) -0.005(2) 0.0038(17) 0.045(2)
C5 0.054(2) 0.082(3) 0.0362(19) -0.0068(19) -0.0109(17) 0.049(2)
C6 0.0192(13) 0.0251(14) 0.0205(12) 0.0005(11) 0.0029(10) 0.0074(11)
C7 0.0199(14) 0.0275(15) 0.0290(14) 0.0044(12) 0.0073(11) 0.0088(12)
C8 0.047(2) 0.040(2) 0.108(4) 0.010(2) 0.051(3) 0.0187(19)
C9 0.0241(17) 0.064(3) 0.0398(19) 0.0129(18) 0.0019(14) 0.0008(17)
C10 0.0335(19) 0.062(3) 0.049(2) 0.0311(19) 0.0138(16) 0.0200(18)
C11 0.0332(17) 0.0337(16) 0.0189(13) -0.0053(12) -0.0058(12) 0.0159(14)
C12 0.0252(15) 0.0342(17) 0.0266(14) -0.0078(12) -0.0055(12) 0.0106(13)
C13 0.0324(17) 0.0206(15) 0.0414(18) -0.0020(13) 0.0061(14) 0.0023(13)
C14 0.0282(16) 0.0264(15) 0.0268(14) -0.0085(12) 0.0046(12) 0.0090(12)
C15 0.0256(15) 0.0177(13) 0.0319(15) -0.0047(11) 0.0036(12) 0.0085(11)
C16 0.0279(15) 0.0225(14) 0.0232(13) 0.0062(11) 0.0031(11) 0.0103(12)
C17 0.0356(17) 0.0287(15) 0.0281(15) 0.0101(12) 0.0029(12) 0.0143(14)
C18 0.046(2) 0.039(2) 0.067(3) 0.031(2) -0.0014(19) 0.0077(17)
C19 0.057(3) 0.063(3) 0.059(2) 0.027(2) 0.011(2) 0.042(2)
C20 0.094(4) 0.048(2) 0.0327(19) 0.0138(17) -0.002(2) 0.034(2)
C21 0.0278(15) 0.0247(14) 0.0282(14) 0.0058(11) 0.0056(11) 0.0171(12)
C22 0.058(2) 0.0337(17) 0.0338(16) 0.0029(13) 0.0039(15) 0.0358(17)
C23 0.061(3) 0.0261(18) 0.086(3) 0.0085(19) 0.021(2) 0.0272(18)
C24 0.051(2) 0.046(2) 0.086(3) -0.008(2) 0.019(2) 0.032(2)
C25 0.230(8) 0.103(4) 0.050(3) 0.001(3) -0.020(4) 0.141(6)
C26 0.0147(12) 0.0251(14) 0.0188(12) 0.0003(10) 0.0012(9) 0.0118(11)
C27 0.0354(17) 0.0363(16) 0.0186(13) 0.0062(12) 0.0050(11) 0.0220(14)
C28 0.098(4) 0.050(2) 0.0249(18) -0.0019(17) -0.009(2) 0.016(2)
C29 0.060(2) 0.052(2) 0.0290(16) 0.0187(15) 0.0166(16) 0.035(2)
C30 0.073(3) 0.150(5) 0.038(2) 0.036(3) 0.030(2) 0.088(4)
C31 0.0179(13) 0.0290(14) 0.0243(13) -0.0007(11) 0.0021(10) 0.0137(12)
C32 0.0175(13) 0.0331(16) 0.0281(14) 0.0014(12) 0.0011(11) 0.0123(12)
C33 0.0350(18) 0.0408(18) 0.0378(17) -0.0019(14) -0.0043(14) 0.0280(15)
C34 0.0237(15) 0.0349(16) 0.0303(15) -0.0065(13) -0.0076(12) 0.0155(13)
C35 0.0265(16) 0.0271(15) 0.0352(16) -0.0035(13) -0.0017(12) 0.0114(13)
C36 0.0200(13) 0.0191(13) 0.0261(13) 0.0038(10) 0.0012(10) 0.0093(11)
C37 0.0192(14) 0.0210(14) 0.0375(16) 0.0050(12) 0.0054(12) 0.0074(11)
C38 0.0280(17) 0.0366(18) 0.059(2) 0.0022(16) 0.0184(16) 0.0137(15)
C39 0.0226(17) 0.046(2) 0.051(2) -0.0043(17) -0.0008(15) 0.0072(15)
C40 0.037(2) 0.054(2) 0.065(3) 0.039(2) 0.0160(18) 0.0202(18)
C41 0.051(2) 0.0302(17) 0.0408(18) -0.0128(14) -0.0209(16) 0.0252(16)
C42 0.0278(16) 0.0256(16) 0.053(2) -0.0120(14) -0.0117(15) 0.0122(13)
C43 0.051(2) 0.0166(14) 0.0442(19) 0.0054(13) 0.0139(16) 0.0120(14)
C44 0.0267(16) 0.0212(14) 0.0397(17) -0.0045(12) 0.0034(13) 0.0101(12)
C45 0.0250(15) 0.0189(14) 0.0506(19) -0.0058(13) 0.0014(13) 0.0116(12)
C46 0.0204(13) 0.0225(13) 0.0250(13) 0.0092(11) 0.0062(10) 0.0103(11)
C47 0.0388(18) 0.0326(16) 0.0269(14) 0.0101(12) 0.0033(13) 0.0224(14)
C48 0.117(4) 0.075(3) 0.0275(18) 0.0109(19) 0.000(2) 0.070(3)
C49 0.042(2) 0.055(2) 0.051(2) 0.0226(18) 0.0032(16) 0.0317(18)
C50 0.046(2) 0.048(2) 0.071(3) 0.038(2) 0.008(2) 0.0152(19)
C51 0.066(3) 0.088(3) 0.0184(14) 0.0079(16) 0.0049(15) 0.059(2)
C52 0.044(4) 0.054(4) 0.021(2) -0.004(2) -0.002(2) 0.032(3)
C52' 0.025(6) 0.038(8) 0.022(4) 0.004(4) -0.003(4) 0.009(6)
C53 0.082(3) 0.049(2) 0.039(2) -0.0167(18) 0.016(2) 0.022(2)
C54 0.046(2) 0.082(3) 0.0228(17) 0.0004(19) 0.0076(16) -0.018(2)
C55 0.0236(19) 0.142(5) 0.0252(18) -0.007(2) 0.0081(15) -0.009(2)
C56 0.0223(14) 0.0232(14) 0.0399(16) 0.0054(12) 0.0044(12) 0.0137(12)
C57 0.041(2) 0.0354(18) 0.059(2) -0.0060(16) -0.0091(17) 0.0293(16)
C58 0.055(3) 0.091(3) 0.055(2) 0.003(2) 0.006(2) 0.057(3)
C59 0.063(3) 0.058(3) 0.089(3) 0.031(3) 0.012(2) 0.043(2)
C60 0.099(4) 0.057(3) 0.151(6) -0.049(3) -0.067(4) 0.064(3)
C61 0.102(5) 0.075(4) 0.043(2) 0.004(2) -0.003(3) 0.057(3)
C62 0.112(5) 0.079(4) 0.045(2) -0.012(2) -0.026(3) 0.070(4)
C64 0.211(10) 0.178(9) 0.127(8) 0.051(7) 0.068(7) 0.117(8)
C63 0.211(10) 0.179(9) 0.127(8) 0.051(7) 0.068(7) 0.116(8)
N7 0.211(10) 0.178(9) 0.128(8) 0.050(7) 0.068(7) 0.117(8)

loop_
_atom_type_symbol
_atom_type_description
_atom_type_scat_dispersion_real
_atom_type_scat_dispersion_imag
_atom_type_scat_source
C C 0.0033 0.0016 'International Tables Vol C Tables 4.2.6.8 and 6.1.1.4'
H H 0.0000 0.0000 'International Tables Vol C Tables 4.2.6.8 and 6.1.1.4'
N N 0.0061 0.0033 'International Tables Vol C Tables 4.2.6.8 and 6.1.1.4'
O O 0.0106 0.0060 'International Tables Vol C Tables 4.2.6.8 and 6.1.1.4'
Mn Mn 0.3368 0.7283 'International Tables Vol C Tables 4.2.6.8 and 6.1.1.4'
Gd Gd -0.1653 3.9035 'International Tables Vol C Tables 4.2.6.8 and 6.1.1.4'

loop_
_geom_angle_atom_site_label_1
_geom_angle_atom_site_label_2
_geom_angle_atom_site_label_3
_geom_angle
_geom_angle_site_symmetry_3
O3 Gd1 O1 79.08(8) .
O3 Gd1 O22 75.76(7) .
O1 Gd1 O22 126.90(7) .
O3 Gd1 O25 135.23(7) .
O1 Gd1 O25 145.14(8) .
O22 Gd1 O25 69.60(6) .
O3 Gd1 O5 83.35(7) .
O1 Gd1 O5 88.53(7) .
O22 Gd1 O5 132.84(7) .
O25 Gd1 O5 99.94(6) .
O3 Gd1 O24 115.09(7) .
O1 Gd1 O24 78.50(8) .
O22 Gd1 O24 71.40(7) .
O25 Gd1 O24 79.76(7) .
O5 Gd1 O24 154.42(7) .
O3 Gd1 O33 147.50(8) .
O1 Gd1 O33 75.17(8) .
O22 Gd1 O33 136.19(7) .
O25 Gd1 O33 74.12(7) .
O5 Gd1 O33 76.56(7) .
O24 Gd1 O33 78.82(7) .
O3 Gd1 O26 78.31(7) .
O1 Gd1 O26 143.92(7) .
O22 Gd1 O26 73.26(6) .
O25 Gd1 O26 65.32(6) .
O5 Gd1 O26 61.22(6) .
O24 Gd1 O26 136.95(6) .
O33 Gd1 O26 112.48(7) .
O3 Gd1 Mn7 107.17(5) .
O1 Gd1 Mn7 141.16(6) .
O22 Gd1 Mn7 32.29(5) .
O25 Gd1 Mn7 38.94(4) .
O5 Gd1 Mn7 129.92(5) .
O24 Gd1 Mn7 63.97(5) .
O33 Gd1 Mn7 105.32(6) .
O26 Gd1 Mn7 73.00(4) .
O3 Gd1 Mn1 68.69(5) .
O1 Gd1 Mn1 111.53(6) .
O22 Gd1 Mn1 101.55(5) .
O25 Gd1 Mn1 91.15(5) .
O5 Gd1 Mn1 31.35(5) .
O24 Gd1 Mn1 169.96(5) .
O33 Gd1 Mn1 102.92(5) .
O26 Gd1 Mn1 33.21(4) .
Mn7 Gd1 Mn1 106.205(15) .
O5 Mn1 O26 83.71(8) .
O5 Mn1 O7 175.19(9) .
O26 Mn1 O7 96.54(8) .
O5 Mn1 N1 83.94(9) .
O26 Mn1 N1 167.26(9) .
O7 Mn1 N1 96.04(9) .
O5 Mn1 O4 91.76(9) .
O26 Mn1 O4 96.89(8) .
O7 Mn1 O4 83.44(9) .
N1 Mn1 O4 86.59(9) .
O5 Mn1 O6 99.81(8) .
O26 Mn1 O6 99.44(7) .
O7 Mn1 O6 84.90(8) .
N1 Mn1 O6 79.63(8) .
O4 Mn1 O6 160.89(8) .
O5 Mn1 Gd1 41.14(6) .
O26 Mn1 Gd1 47.65(6) .
O7 Mn1 Gd1 136.86(6) .
N1 Mn1 Gd1 121.75(7) .
O4 Mn1 Gd1 79.25(6) .
O6 Mn1 Gd1 119.31(5) .
O6 Mn2 O9 90.30(9) .
O6 Mn2 O27 88.35(8) .
O9 Mn2 O27 178.64(8) .
O6 Mn2 O13 175.03(8) .
O9 Mn2 O13 94.37(8) .
O27 Mn2 O13 86.99(8) .
O6 Mn2 O11 92.04(8) .
O9 Mn2 O11 90.45(8) .
O27 Mn2 O11 89.53(7) .
O13 Mn2 O11 89.63(8) .
O6 Mn2 O28 100.51(7) .
O9 Mn2 O28 103.23(8) .
O27 Mn2 O28 77.09(7) .
O13 Mn2 O28 76.77(7) .
O11 Mn2 O28 161.26(7) .
O6 Mn2 Mn4 124.60(6) .
O9 Mn2 Mn4 143.06(7) .
O27 Mn2 Mn4 38.21(5) .
O13 Mn2 Mn4 51.28(6) .
O11 Mn2 Mn4 77.82(5) .
O28 Mn2 Mn4 83.59(5) .
O6 Mn2 Mn5 90.80(6) .
O9 Mn2 Mn5 144.84(6) .
O27 Mn2 Mn5 35.29(5) .
O13 Mn2 Mn5 84.41(5) .
O11 Mn2 Mn5 124.62(5) .
O28 Mn2 Mn5 42.21(5) .
Mn4 Mn2 Mn5 56.100(17) .
O28 Mn3 O10 94.16(8) .
O28 Mn3 O14 102.96(7) .
O10 Mn3 O14 162.85(8) .
O28 Mn3 O13 73.45(7) .
O10 Mn3 O13 87.02(7) .
O14 Mn3 O13 96.82(7) .
O28 Mn3 O30 82.12(11) .
O10 Mn3 O30 91.20(10) .
O14 Mn3 O30 92.10(10) .
O13 Mn3 O30 155.30(11) .
O28 Mn3 N3 148.08(8) .
O10 Mn3 N3 89.92(8) .
O14 Mn3 N3 75.05(8) .
O13 Mn3 N3 75.17(7) .
O30 Mn3 N3 129.49(11) .
O28 Mn3 O31 133.50(11) .
O10 Mn3 O31 82.20(9) .
O14 Mn3 O31 86.65(9) .
O13 Mn3 O31 151.43(10) .
O30 Mn3 O31 51.82(13) .
N3 Mn3 O31 78.42(11) .
O29 Mn4 O27 84.00(8) .
O29 Mn4 O15 99.02(8) .
O27 Mn4 O15 169.63(8) .
O29 Mn4 O12 174.10(8) .
O27 Mn4 O12 91.56(8) .
O15 Mn4 O12 86.03(8) .
O29 Mn4 O20 91.83(8) .
O27 Mn4 O20 96.24(8) .
O15 Mn4 O20 93.58(9) .
O12 Mn4 O20 84.77(8) .
O29 Mn4 O13 93.86(7) .
O27 Mn4 O13 76.85(7) .
O15 Mn4 O13 93.00(8) .
O12 Mn4 O13 88.89(7) .
O20 Mn4 O13 170.52(7) .
O29 Mn4 Mn5 43.67(6) .
O27 Mn4 Mn5 40.33(5) .
O15 Mn4 Mn5 141.63(6) .
O12 Mn4 Mn5 131.81(6) .
O20 Mn4 Mn5 95.83(6) .
O13 Mn4 Mn5 83.15(5) .
O29 Mn4 Mn2 98.38(6) .
O27 Mn4 Mn2 38.76(5) .
O15 Mn4 Mn2 130.89(7) .
O12 Mn4 Mn2 80.38(6) .
O20 Mn4 Mn2 131.25(6) .
O13 Mn4 Mn2 40.24(5) .
Mn5 Mn4 Mn2 63.285(13) .
O27 Mn5 O21 173.69(8) .
O27 Mn5 O29 81.32(8) .
O21 Mn5 O29 93.67(8) .
O27 Mn5 O28 85.40(8) .
O21 Mn5 O28 99.17(8) .
O29 Mn5 O28 98.13(8) .
O27 Mn5 O25 95.82(7) .
O21 Mn5 O25 80.60(8) .
O29 Mn5 O25 93.71(8) .
O28 Mn5 O25 168.14(8) .
O27 Mn5 O26 95.65(7) .
O21 Mn5 O26 88.75(8) .
O29 Mn5 O26 171.16(7) .
O28 Mn5 O26 89.86(8) .
O25 Mn5 O26 78.28(7) .
O27 Mn5 Mn4 41.25(5) .
O21 Mn5 Mn4 133.65(6) .
O29 Mn5 Mn4 40.07(5) .
O28 Mn5 Mn4 92.13(6) .
O25 Mn5 Mn4 96.56(5) .
O26 Mn5 Mn4 136.37(5) .
O27 Mn5 Mn2 36.56(5) .
O21 Mn5 Mn2 148.43(6) .
O29 Mn5 Mn2 93.03(5) .
O28 Mn5 Mn2 49.31(5) .
O25 Mn5 Mn2 129.64(5) .
O26 Mn5 Mn2 89.31(5) .
Mn4 Mn5 Mn2 60.615(16) .
O27 Mn5 Mn7 138.25(6) .
O21 Mn5 Mn7 37.57(6) .
O29 Mn5 Mn7 92.18(5) .
O28 Mn5 Mn7 136.29(6) .
O25 Mn5 Mn7 43.18(5) .
O26 Mn5 Mn7 84.56(5) .
Mn4 Mn5 Mn7 120.97(2) .
Mn2 Mn5 Mn7 171.503(17) .
O17 Mn6 O29 88.82(8) .
O17 Mn6 O19 173.97(9) .
O29 Mn6 O19 97.07(8) .
O17 Mn6 N4 82.79(9) .
O29 Mn6 N4 171.29(9) .
O19 Mn6 N4 91.27(9) .
O17 Mn6 O16 92.97(10) .
O29 Mn6 O16 93.56(8) .
O19 Mn6 O16 85.46(10) .
N4 Mn6 O16 84.57(9) .
O17 Mn6 O18 95.31(9) .
O29 Mn6 O18 103.74(8) .
O19 Mn6 O18 84.52(9) .
N4 Mn6 O18 79.48(8) .
O16 Mn6 O18 160.93(8) .
O18 Mn7 O22 179.00(9) .
O18 Mn7 O23 90.49(9) .
O22 Mn7 O23 89.33(9) .
O18 Mn7 O21 87.80(9) .
O22 Mn7 O21 92.41(9) .
O23 Mn7 O21 177.60(9) .
O18 Mn7 O25 97.46(8) .
O22 Mn7 O25 83.55(8) .
O23 Mn7 O25 101.17(8) .
O21 Mn7 O25 77.40(7) .
O18 Mn7 N5 98.37(9) .
O22 Mn7 N5 80.72(9) .
O23 Mn7 N5 104.06(9) .
O21 Mn7 N5 77.87(8) .
O25 Mn7 N5 149.96(9) .
O18 Mn7 Mn5 90.40(6) .
O22 Mn7 Mn5 90.33(6) .
O23 Mn7 Mn5 143.11(7) .
O21 Mn7 Mn5 35.28(5) .
O25 Mn7 Mn5 42.26(5) .
N5 Mn7 Mn5 112.27(7) .
O18 Mn7 Gd1 138.95(7) .
O22 Mn7 Gd1 42.02(6) .
O23 Mn7 Gd1 86.52(6) .
O21 Mn7 Gd1 93.66(6) .
O25 Mn7 Gd1 43.65(5) .
N5 Mn7 Gd1 122.07(7) .
Mn5 Mn7 Gd1 69.225(17) .
C1 O1 Gd1 139.8(2) .
C6 O3 Gd1 136.89(18) .
C6 O4 Mn1 128.32(19) .
C11 O5 Mn1 116.78(18) .
C11 O5 Gd1 129.96(17) .
Mn1 O5 Gd1 107.51(8) .
C15 O6 Mn2 119.18(17) .
C15 O6 Mn1 108.37(16) .
Mn2 O6 Mn1 128.98(9) .
C16 O7 Mn1 126.40(18) .
C21 O9 Mn2 130.36(18) .
C21 O10 Mn3 132.36(19) .
C26 O11 Mn2 125.17(17) .
C26 O12 Mn4 130.46(18) .
C31 O13 Mn2 122.00(16) .
C31 O13 Mn3 108.74(15) .
Mn2 O13 Mn3 99.07(8) .
C31 O13 Mn4 114.23(16) .
Mn2 O13 Mn4 88.48(7) .
Mn3 O13 Mn4 123.03(8) .
C35 O14 Mn3 117.48(16) .
C36 O15 Mn4 131.47(19) .
C36 O16 Mn6 131.59(19) .
C41 O17 Mn6 117.41(19) .
C45 O18 Mn7 122.68(17) .
C45 O18 Mn6 106.01(17) .
Mn7 O18 Mn6 124.63(9) .
C46 O19 Mn6 132.54(18) .
C46 O20 Mn4 130.98(19) .
C51 O21 Mn5 133.6(2) .
C51 O21 Mn7 119.29(19) .
Mn5 O21 Mn7 107.16(9) .
C55 O22 Mn7 116.9(2) .
C55 O22 Gd1 137.1(2) .
Mn7 O22 Gd1 105.68(8) .
C56 O23 Mn7 125.94(19) .
C56 O24 Gd1 136.75(19) .
Mn5 O25 Mn7 94.56(8) .
Mn5 O25 Gd1 112.02(8) .
Mn7 O25 Gd1 97.42(7) .
Mn1 O26 Mn5 128.33(9) .
Mn1 O26 Gd1 99.14(7) .
Mn5 O26 Gd1 103.99(7) .
Mn5 O27 Mn4 98.42(8) .
Mn5 O27 Mn2 108.15(9) .
Mn4 O27 Mn2 103.03(8) .
Mn5 O28 Mn3 129.51(10) .
Mn5 O28 Mn2 88.48(7) .
Mn3 O28 Mn2 92.79(7) .
Mn4 O29 Mn6 122.82(10) .
Mn4 O29 Mn5 96.27(8) .
Mn6 O29 Mn5 127.73(10) .
N2 O30 Mn3 91.0(2) .
N2 O31 Mn3 88.05(19) .
Gd1 O33 H33D 109.5 .
Gd1 O33 H33E 109(3) .
H33D O33 H33E 119.9 .
H34D O34 H34C 106(4) .
C13 N1 C12 110.2(2) .
C13 N1 C14 109.9(2) .
C12 N1 C14 110.9(2) .
C13 N1 Mn1 113.78(19) .
C12 N1 Mn1 102.78(17) .
C14 N1 Mn1 109.16(17) .
O31 N2 O30 129.1(3) .
O31 N2 O32 115.4(3) .
O30 N2 O32 115.4(3) .
C32 N3 C34 111.7(2) .
C32 N3 C33 109.9(2) .
C34 N3 C33 108.6(2) .
C32 N3 Mn3 108.03(16) .
C34 N3 Mn3 104.74(17) .
C33 N3 Mn3 113.8(2) .
C43 N4 C44 109.6(2) .
C43 N4 C42 108.9(3) .
C44 N4 C42 111.3(2) .
C43 N4 Mn6 114.55(19) .
C44 N4 Mn6 109.54(17) .
C42 N4 Mn6 102.83(17) .
C53 N5 C54 111.5(3) .
C53 N5 C52 103.8(4) .
C54 N5 C52 123.0(6) .
C53 N5 C52' 123.9(6) .
C54 N5 C52' 93.5(7) .
C52 N5 C52' 29.8(4) .
C53 N5 Mn7 113.6(2) .
C54 N5 Mn7 103.06(19) .
C52 N5 Mn7 101.9(3) .
C52' N5 Mn7 107.8(4) .
O2 C1 O1 123.9(3) .
O2 C1 C2 118.5(3) .
O1 C1 C2 117.6(3) .
C3 C2 C4 108.8(3) .
C3 C2 C5 109.2(4) .
C4 C2 C5 111.1(4) .
C3 C2 C1 106.6(3) .
C4 C2 C1 111.1(3) .
C5 C2 C1 110.0(3) .
C2 C3 H3A 109.5 .
C2 C3 H3B 109.5 .
H3A C3 H3B 109.5 .
C2 C3 H3C 109.5 .
H3A C3 H3C 109.5 .
H3B C3 H3C 109.5 .
C2 C4 H4A 109.5 .
C2 C4 H4B 109.5 .
H4A C4 H4B 109.5 .
C2 C4 H4C 109.5 .
H4A C4 H4C 109.5 .
H4B C4 H4C 109.5 .
C2 C5 H5A 109.5 .
C2 C5 H5B 109.5 .
H5A C5 H5B 109.5 .
C2 C5 H5C 109.5 .
H5A C5 H5C 109.5 .
H5B C5 H5C 109.5 .
O3 C6 O4 124.9(3) .
O3 C6 C7 118.5(2) .
O4 C6 C7 116.6(3) .
C8 C7 C9 110.9(3) .
C8 C7 C10 109.8(3) .
C9 C7 C10 109.0(3) .
C8 C7 C6 111.5(3) .
C9 C7 C6 106.0(2) .
C10 C7 C6 109.6(3) .
C7 C8 H8A 109.5 .
C7 C8 H8B 109.5 .
H8A C8 H8B 109.5 .
C7 C8 H8C 109.5 .
H8A C8 H8C 109.5 .
H8B C8 H8C 109.5 .
C7 C9 H9A 109.5 .
C7 C9 H9B 109.5 .
H9A C9 H9B 109.5 .
C7 C9 H9C 109.5 .
H9A C9 H9C 109.5 .
H9B C9 H9C 109.5 .
C7 C10 H10A 109.5 .
C7 C10 H10B 109.5 .
H10A C10 H10B 109.5 .
C7 C10 H10C 109.5 .
H10A C10 H10C 109.5 .
H10B C10 H10C 109.5 .
O5 C11 C12 109.0(2) .
O5 C11 H11A 109.9 .
C12 C11 H11A 109.9 .
O5 C11 H11B 109.9 .
C12 C11 H11B 109.9 .
H11A C11 H11B 108.3 .
N1 C12 C11 109.1(2) .
N1 C12 H12A 109.9 .
C11 C12 H12A 109.9 .
N1 C12 H12B 109.9 .
C11 C12 H12B 109.9 .
H12A C12 H12B 108.3 .
N1 C13 H13A 109.5 .
N1 C13 H13B 109.5 .
H13A C13 H13B 109.5 .
N1 C13 H13C 109.5 .
H13A C13 H13C 109.5 .
H13B C13 H13C 109.5 .
N1 C14 C15 110.1(2) .
N1 C14 H14A 109.6 .
C15 C14 H14A 109.6 .
N1 C14 H14B 109.6 .
C15 C14 H14B 109.6 .
H14A C14 H14B 108.2 .
O6 C15 C14 106.6(2) .
O6 C15 H15A 110.4 .
C14 C15 H15A 110.4 .
O6 C15 H15B 110.4 .
C14 C15 H15B 110.4 .
H15A C15 H15B 108.6 .
O8 C16 O7 124.5(3) .
O8 C16 C17 121.6(3) .
O7 C16 C17 114.0(2) .
C19 C17 C18 109.5(3) .
C19 C17 C20 109.3(3) .
C18 C17 C20 110.6(3) .
C19 C17 C16 108.7(3) .
C18 C17 C16 108.3(3) .
C20 C17 C16 110.5(3) .
C17 C18 H18A 109.5 .
C17 C18 H18B 109.5 .
H18A C18 H18B 109.5 .
C17 C18 H18C 109.5 .
H18A C18 H18C 109.5 .
H18B C18 H18C 109.5 .
C17 C19 H19A 109.5 .
C17 C19 H19B 109.5 .
H19A C19 H19B 109.5 .
C17 C19 H19C 109.5 .
H19A C19 H19C 109.5 .
H19B C19 H19C 109.5 .
C17 C20 H20A 109.5 .
C17 C20 H20B 109.5 .
H20A C20 H20B 109.5 .
C17 C20 H20C 109.5 .
H20A C20 H20C 109.5 .
H20B C20 H20C 109.5 .
O10 C21 O9 124.9(3) .
O10 C21 C22 120.6(3) .
O9 C21 C22 114.5(3) .
C23 C22 C24 108.6(3) .
C23 C22 C25 109.8(4) .
C24 C22 C25 110.9(4) .
C23 C22 C21 110.9(3) .
C24 C22 C21 107.1(3) .
C25 C22 C21 109.6(3) .
C22 C23 H23A 109.5 .
C22 C23 H23B 109.5 .
H23A C23 H23B 109.5 .
C22 C23 H23C 109.5 .
H23A C23 H23C 109.5 .
H23B C23 H23C 109.5 .
C22 C24 H24A 109.5 .
C22 C24 H24B 109.5 .
H24A C24 H24B 109.5 .
C22 C24 H24C 109.5 .
H24A C24 H24C 109.5 .
H24B C24 H24C 109.5 .
C22 C25 H25A 109.5 .
C22 C25 H25B 109.5 .
H25A C25 H25B 109.5 .
C22 C25 H25C 109.5 .
H25A C25 H25C 109.5 .
H25B C25 H25C 109.5 .
O11 C26 O12 125.5(2) .
O11 C26 C27 118.4(2) .
O12 C26 C27 116.1(2) .
C30 C27 C29 111.4(3) .
C30 C27 C28 111.3(4) .
C29 C27 C28 108.4(3) .
C30 C27 C26 106.7(3) .
C29 C27 C26 112.0(2) .
C28 C27 C26 107.0(3) .
C27 C28 H28A 109.5 .
C27 C28 H28B 109.5 .
H28A C28 H28B 109.5 .
C27 C28 H28C 109.5 .
H28A C28 H28C 109.5 .
H28B C28 H28C 109.5 .
C27 C29 H29A 109.5 .
C27 C29 H29B 109.5 .
H29A C29 H29B 109.5 .
C27 C29 H29C 109.5 .
H29A C29 H29C 109.5 .
H29B C29 H29C 109.5 .
C27 C30 H30A 109.5 .
C27 C30 H30B 109.5 .
H30A C30 H30B 109.5 .
C27 C30 H30C 109.5 .
H30A C30 H30C 109.5 .
H30B C30 H30C 109.5 .
O13 C31 C32 107.8(2) .
O13 C31 H31A 110.2 .
C32 C31 H31A 110.2 .
O13 C31 H31B 110.2 .
C32 C31 H31B 110.2 .
H31A C31 H31B 108.5 .
N3 C32 C31 111.6(2) .
N3 C32 H32B 109.3 .
C31 C32 H32B 109.3 .
N3 C32 H32C 109.3 .
C31 C32 H32C 109.3 .
H32B C32 H32C 108.0 .
N3 C33 H33B 109.5 .
N3 C33 H33C 109.5 .
H33B C33 H33C 109.5 .
N3 C33 H33A 109.5 .
H33B C33 H33A 109.5 .
H33C C33 H33A 109.5 .
N3 C34 C35 111.4(2) .
N3 C34 H34A 109.3 .
C35 C34 H34A 109.3 .
N3 C34 H34B 109.3 .
C35 C34 H34B 109.3 .
H34A C34 H34B 108.0 .
O14 C35 C34 109.4(3) .
O14 C35 H35A 109.8 .
C34 C35 H35A 109.8 .
O14 C35 H35B 109.8 .
C34 C35 H35B 109.8 .
H35A C35 H35B 108.2 .
O16 C36 O15 124.8(3) .
O16 C36 C37 119.0(2) .
O15 C36 C37 116.1(2) .
C39 C37 C38 110.0(3) .
C39 C37 C40 110.0(3) .
C38 C37 C40 109.4(3) .
C39 C37 C36 109.4(3) .
C38 C37 C36 112.1(2) .
C40 C37 C36 105.8(2) .
C37 C38 H38A 109.5 .
C37 C38 H38B 109.5 .
H38A C38 H38B 109.5 .
C37 C38 H38C 109.5 .
H38A C38 H38C 109.5 .
H38B C38 H38C 109.5 .
C37 C39 H39A 109.5 .
C37 C39 H39B 109.5 .
H39A C39 H39B 109.5 .
C37 C39 H39C 109.5 .
H39A C39 H39C 109.5 .
H39B C39 H39C 109.5 .
C37 C40 H40A 109.5 .
C37 C40 H40B 109.5 .
H40A C40 H40B 109.5 .
C37 C40 H40C 109.5 .
H40A C40 H40C 109.5 .
H40B C40 H40C 109.5 .
O17 C41 C42 110.5(3) .
O17 C41 H41A 109.6 .
C42 C41 H41A 109.6 .
O17 C41 H41B 109.6 .
C42 C41 H41B 109.6 .
H41A C41 H41B 108.1 .
N4 C42 C41 107.9(3) .
N4 C42 H42A 110.1 .
C41 C42 H42A 110.1 .
N4 C42 H42B 110.1 .
C41 C42 H42B 110.1 .
H42A C42 H42B 108.4 .
N4 C43 H43A 109.5 .
N4 C43 H43B 109.5 .
H43A C43 H43B 109.5 .
N4 C43 H43C 109.5 .
H43A C43 H43C 109.5 .
H43B C43 H43C 109.5 .
N4 C44 C45 110.6(2) .
N4 C44 H44A 109.5 .
C45 C44 H44A 109.5 .
N4 C44 H44B 109.5 .
C45 C44 H44B 109.5 .
H44A C44 H44B 108.1 .
O18 C45 C44 107.1(2) .
O18 C45 H45A 110.3 .
C44 C45 H45A 110.3 .
O18 C45 H45B 110.3 .
C44 C45 H45B 110.3 .
H45A C45 H45B 108.6 .
O20 C46 O19 125.1(3) .
O20 C46 C47 119.4(3) .
O19 C46 C47 115.5(2) .
C48 C47 C50 111.1(3) .
C48 C47 C49 109.2(3) .
C50 C47 C49 109.1(3) .
C48 C47 C46 110.7(3) .
C50 C47 C46 108.1(3) .
C49 C47 C46 108.6(3) .
C47 C48 H48A 109.5 .
C47 C48 H48B 109.5 .
H48A C48 H48B 109.5 .
C47 C48 H48C 109.5 .
H48A C48 H48C 109.5 .
H48B C48 H48C 109.5 .
C47 C49 H49A 109.5 .
C47 C49 H49B 109.5 .
H49A C49 H49B 109.5 .
C47 C49 H49C 109.5 .
H49A C49 H49C 109.5 .
H49B C49 H49C 109.5 .
C47 C50 H50A 109.5 .
C47 C50 H50B 109.5 .
H50A C50 H50B 109.5 .
C47 C50 H50C 109.5 .
H50A C50 H50C 109.5 .
H50B C50 H50C 109.5 .
O21 C51 C52 113.6(4) .
O21 C51 C52' 115.1(5) .
C52 C51 C52' 30.9(4) .
O21 C51 H51A 108.8 .
C52 C51 H51A 108.8 .
C52' C51 H51A 129.9 .
O21 C51 H51B 108.8 .
C52 C51 H51B 108.8 .
C52' C51 H51B 79.9 .
H51A C51 H51B 107.7 .
C51 C52 N5 114.9(5) .
C51 C52 H52A 108.5 .
N5 C52 H52A 108.5 .
C51 C52 H52B 108.5 .
N5 C52 H52B 108.5 .
H52A C52 H52B 107.5 .
C51 C52' N5 111.9(8) .
C51 C52' H52C 109.2 .
N5 C52' H52C 109.2 .
C51 C52' H52D 109.2 .
N5 C52' H52D 109.2 .
H52C C52' H52D 107.9 .
N5 C53 H53A 109.5 .
N5 C53 H53B 109.5 .
H53A C53 H53B 109.5 .
N5 C53 H53C 109.5 .
H53A C53 H53C 109.5 .
H53B C53 H53C 109.5 .
C55 C54 N5 117.3(3) .
C55 C54 H54A 108.0 .
N5 C54 H54A 108.0 .
C55 C54 H54B 108.0 .
N5 C54 H54B 108.0 .
H54A C54 H54B 107.2 .
O22 C55 C54 118.9(3) .
O22 C55 H55A 107.6 .
C54 C55 H55A 107.6 .
O22 C55 H55B 107.6 .
C54 C55 H55B 107.6 .
H55A C55 H55B 107.0 .
O24 C56 O23 125.4(3) .
O24 C56 C57 118.8(3) .
O23 C56 C57 115.7(3) .
C60 C57 C59 112.0(4) .
C60 C57 C58 109.8(4) .
C59 C57 C58 108.5(3) .
C60 C57 C56 111.6(3) .
C59 C57 C56 109.0(3) .
C58 C57 C56 105.8(3) .
C57 C58 H58A 109.5 .
C57 C58 H58B 109.5 .
H58A C58 H58B 109.5 .
C57 C58 H58C 109.5 .
H58A C58 H58C 109.5 .
H58B C58 H58C 109.5 .
C57 C59 H59A 109.5 .
C57 C59 H59B 109.5 .
H59A C59 H59B 109.5 .
C57 C59 H59C 109.5 .
H59A C59 H59C 109.5 .
H59B C59 H59C 109.5 .
C57 C60 H60A 109.5 .
C57 C60 H60B 109.5 .
H60A C60 H60B 109.5 .
C57 C60 H60C 109.5 .
H60A C60 H60C 109.5 .
H60B C60 H60C 109.5 .
C62 C61 H61A 119(4) .
C62 C61 H61B 114(4) .
H61A C61 H61B 103(6) .
C62 C61 H61C 109(4) .
H61A C61 H61C 103(5) .
H61B C61 H61C 108(5) .
N6 C62 C61 179.1(6) .
N7 C64 C63 155(3) .
C64 C63 C63 131(2) 2_565

loop_
_geom_bond_atom_site_label_1
_geom_bond_atom_site_label_2
_geom_bond_distance
_geom_bond_site_symmetry_2
Gd1 O3 2.330(2) .
Gd1 O1 2.331(2) .
Gd1 O22 2.3712(19) .
Gd1 O25 2.3736(19) .
Gd1 O5 2.3884(19) .
Gd1 O24 2.428(2) .
Gd1 O33 2.428(2) .
Gd1 O26 2.5915(19) .
Gd1 Mn7 3.4103(6) .
Gd1 Mn1 3.4620(7) .
Mn1 O5 1.8888(19) .
Mn1 O26 1.9205(18) .
Mn1 O7 1.929(2) .
Mn1 N1 2.115(2) .
Mn1 O4 2.175(2) .
Mn1 O6 2.1912(19) .
Mn2 O6 1.8784(19) .
Mn2 O9 1.936(2) .
Mn2 O27 1.9370(18) .
Mn2 O13 1.9479(19) .
Mn2 O11 2.1491(19) .
Mn2 O28 2.3439(19) .
Mn2 Mn4 3.0144(8) .
Mn2 Mn5 3.0902(7) .
Mn3 O28 2.1552(19) .
Mn3 O10 2.189(2) .
Mn3 O14 2.209(2) .
Mn3 O13 2.3257(19) .
Mn3 O30 2.327(3) .
Mn3 N3 2.355(3) .
Mn3 O31 2.391(3) .
Mn4 O29 1.8594(18) .
Mn4 O27 1.9139(18) .
Mn4 O15 1.945(2) .
Mn4 O12 1.9600(19) .
Mn4 O20 2.194(2) .
Mn4 O13 2.3528(19) .
Mn4 Mn5 2.8714(7) .
Mn5 O27 1.8787(18) .
Mn5 O21 1.9030(19) .
Mn5 O29 1.9945(19) .
Mn5 O28 2.0769(19) .
Mn5 O25 2.1239(19) .
Mn5 O26 2.1306(19) .
Mn5 Mn7 3.1484(7) .
Mn6 O17 1.873(2) .
Mn6 O29 1.8769(18) .
Mn6 O19 1.974(2) .
Mn6 N4 2.122(2) .
Mn6 O16 2.223(2) .
Mn6 O18 2.244(2) .
Mn7 O18 1.887(2) .
Mn7 O22 1.8925(19) .
Mn7 O23 1.948(2) .
Mn7 O21 2.009(2) .
Mn7 O25 2.1613(19) .
Mn7 N5 2.292(3) .
O1 C1 1.268(4) .
O2 C1 1.229(4) .
O3 C6 1.258(4) .
O4 C6 1.259(3) .
O5 C11 1.419(3) .
O6 C15 1.427(3) .
O7 C16 1.295(3) .
O8 C16 1.237(4) .
O9 C21 1.278(3) .
O10 C21 1.241(4) .
O11 C26 1.243(3) .
O12 C26 1.277(3) .
O13 C31 1.436(3) .
O14 C35 1.428(4) .
O15 C36 1.271(3) .
O16 C36 1.231(3) .
O17 C41 1.414(4) .
O18 C45 1.433(3) .
O19 C46 1.270(3) .
O20 C46 1.247(3) .
O21 C51 1.383(4) .
O22 C55 1.375(4) .
O23 C56 1.284(4) .
O24 C56 1.239(4) .
O30 N2 1.147(4) .
O31 N2 1.137(4) .
O32 N2 1.370(4) .
O33 H33D 0.8400 .
O33 H33E 0.80(5) .
O34 H34D 0.79(5) .
O34 H34C 0.83(5) .
N1 C13 1.481(4) .
N1 C12 1.487(4) .
N1 C14 1.495(4) .
N3 C32 1.471(4) .
N3 C34 1.478(4) .
N3 C33 1.483(4) .
N4 C43 1.470(4) .
N4 C44 1.492(4) .
N4 C42 1.493(4) .
N5 C53 1.458(4) .
N5 C54 1.460(5) .
N5 C52 1.483(7) .
N5 C52' 1.522(12) .
N6 C62 1.146(8) .
C1 C2 1.538(5) .
C2 C3 1.526(6) .
C2 C4 1.534(6) .
C2 C5 1.535(5) .
C3 H3A 0.9800 .
C3 H3B 0.9800 .
C3 H3C 0.9800 .
C4 H4A 0.9800 .
C4 H4B 0.9800 .
C4 H4C 0.9800 .
C5 H5A 0.9800 .
C5 H5B 0.9800 .
C5 H5C 0.9800 .
C6 C7 1.537(4) .
C7 C8 1.511(5) .
C7 C9 1.526(5) .
C7 C10 1.531(5) .
C8 H8A 0.9800 .
C8 H8B 0.9800 .
C8 H8C 0.9800 .
C9 H9A 0.9800 .
C9 H9B 0.9800 .
C9 H9C 0.9800 .
C10 H10A 0.9800 .
C10 H10B 0.9800 .
C10 H10C 0.9800 .
C11 C12 1.524(5) .
C11 H11A 0.9900 .
C11 H11B 0.9900 .
C12 H12A 0.9900 .
C12 H12B 0.9900 .
C13 H13A 0.9800 .
C13 H13B 0.9800 .
C13 H13C 0.9800 .
C14 C15 1.501(4) .
C14 H14A 0.9900 .
C14 H14B 0.9900 .
C15 H15A 0.9900 .
C15 H15B 0.9900 .
C16 C17 1.536(4) .
C17 C19 1.524(5) .
C17 C18 1.528(5) .
C17 C20 1.531(5) .
C18 H18A 0.9800 .
C18 H18B 0.9800 .
C18 H18C 0.9800 .
C19 H19A 0.9800 .
C19 H19B 0.9800 .
C19 H19C 0.9800 .
C20 H20A 0.9800 .
C20 H20B 0.9800 .
C20 H20C 0.9800 .
C21 C22 1.534(4) .
C22 C23 1.510(6) .
C22 C24 1.517(5) .
C22 C25 1.518(5) .
C23 H23A 0.9800 .
C23 H23B 0.9800 .
C23 H23C 0.9800 .
C24 H24A 0.9800 .
C24 H24B 0.9800 .
C24 H24C 0.9800 .
C25 H25A 0.9800 .
C25 H25B 0.9800 .
C25 H25C 0.9800 .
C26 C27 1.529(4) .
C27 C30 1.509(5) .
C27 C29 1.512(4) .
C27 C28 1.529(5) .
C28 H28A 0.9800 .
C28 H28B 0.9800 .
C28 H28C 0.9800 .
C29 H29A 0.9800 .
C29 H29B 0.9800 .
C29 H29C 0.9800 .
C30 H30A 0.9800 .
C30 H30B 0.9800 .
C30 H30C 0.9800 .
C31 C32 1.517(4) .
C31 H31A 0.9900 .
C31 H31B 0.9900 .
C32 H32B 0.9900 .
C32 H32C 0.9900 .
C33 H33B 0.9800 .
C33 H33C 0.9800 .
C33 H33A 0.9800 .
C34 C35 1.518(4) .
C34 H34A 0.9900 .
C34 H34B 0.9900 .
C35 H35A 0.9900 .
C35 H35B 0.9900 .
C36 C37 1.538(4) .
C37 C39 1.527(4) .
C37 C38 1.528(4) .
C37 C40 1.533(5) .
C38 H38A 0.9800 .
C38 H38B 0.9800 .
C38 H38C 0.9800 .
C39 H39A 0.9800 .
C39 H39B 0.9800 .
C39 H39C 0.9800 .
C40 H40A 0.9800 .
C40 H40B 0.9800 .
C40 H40C 0.9800 .
C41 C42 1.497(5) .
C41 H41A 0.9900 .
C41 H41B 0.9900 .
C42 H42A 0.9900 .
C42 H42B 0.9900 .
C43 H43A 0.9800 .
C43 H43B 0.9800 .
C43 H43C 0.9800 .
C44 C45 1.502(4) .
C44 H44A 0.9900 .
C44 H44B 0.9900 .
C45 H45A 0.9900 .
C45 H45B 0.9900 .
C46 C47 1.541(4) .
C47 C48 1.526(5) .
C47 C50 1.530(5) .
C47 C49 1.533(5) .
C48 H48A 0.9800 .
C48 H48B 0.9800 .
C48 H48C 0.9800 .
C49 H49A 0.9800 .
C49 H49B 0.9800 .
C49 H49C 0.9800 .
C50 H50A 0.9800 .
C50 H50B 0.9800 .
C50 H50C 0.9800 .
C51 C52 1.442(6) .
C51 C52' 1.453(11) .
C51 H51A 0.9900 .
C51 H51B 0.9900 .
C52 H52A 0.9900 .
C52 H52B 0.9900 .
C52' H52C 0.9900 .
C52' H52D 0.9900 .
C53 H53A 0.9800 .
C53 H53B 0.9800 .
C53 H53C 0.9800 .
C54 C55 1.376(5) .
C54 H54A 0.9900 .
C54 H54B 0.9900 .
C55 H55A 0.9900 .
C55 H55B 0.9900 .
C56 C57 1.538(4) .
C57 C60 1.513(6) .
C57 C59 1.526(6) .
C57 C58 1.533(6) .
C58 H58A 0.9800 .
C58 H58B 0.9800 .
C58 H58C 0.9800 .
C59 H59A 0.9800 .
C59 H59B 0.9800 .
C59 H59C 0.9800 .
C60 H60A 0.9800 .
C60 H60B 0.9800 .
C60 H60C 0.9800 .
C61 C62 1.440(9) .
C61 H61A 0.98(8) .
C61 H61B 0.94(7) .
C61 H61C 1.01(6) .
C64 N7 1.177(15) .
C64 C63 1.425(16) .
C63 C63 1.61(4) 2_565
